data_7230744
loop_
_publ_author_name
'Hughes, Liam'
'McElroy, Con R.'
'Whitwood, Adrian C.'
'Hunt, Andrew J.'

_publ_section_title
;
 Development of pharmaceutically relevant bio-based intermediates though
 aldol condensation and Claisen--Schmidt reactions of
 dihydrolevoglucosenone (Cyrene&#x00AE;)
;
_journal_issue 19
_journal_name_full 'Green Chemistry'
_journal_page_first 4423
_journal_paper_doi 10.1039/C8GC01227J
_journal_volume 20
_journal_year 2018
_chemical_absolute_configuration ad
_chemical_formula_moiety 'C13 H11 Cl O3'
_chemical_formula_sum 'C13 H11 Cl O3'
_chemical_formula_weight 250.67
_space_group_crystal_system monoclinic
_space_group_IT_number 4
_space_group_name_Hall 'P 2yb'
_space_group_name_H-M_alt 'P 1 21 1'
_symmetry_space_group_name_Hall 'P 2yb'
_symmetry_space_group_name_H-M 'P 1 21 1'
_atom_sites_solution_hydrogens geom
_atom_sites_solution_primary direct
_audit_creation_date 2017-04-24
_audit_creation_method
;
Olex2 1.2
(compiled 2017.03.28 svn.r3405 for OlexSys, GUI svn.r5335)
;
_audit_update_record
;
2018-04-17 deposited with the CCDC.
2018-05-25 downloaded from the CCDC.
;
_cell_angle_alpha 90
_cell_angle_beta 94.739(2)
_cell_angle_gamma 90
_cell_formula_units_Z 2
_cell_length_a 5.94601(13)
_cell_length_b 5.17983(13)
_cell_length_c 18.2456(5)
_cell_measurement_reflns_used 1783
_cell_measurement_temperature 110.00(10)
_cell_measurement_theta_max 70.2360
_cell_measurement_theta_min 7.2810
_cell_volume 560.03(2)
_computing_cell_refinement 'CrysAlisPro 1.171.38.46 (Rigaku OD, 2015)'
_computing_data_collection 'CrysAlisPro 1.171.38.46 (Rigaku OD, 2015)'
_computing_data_reduction 'CrysAlisPro 1.171.38.46 (Rigaku OD, 2015)'
_computing_molecular_graphics 'Olex2 (Dolomanov et al., 2009)'
_computing_publication_material 'Olex2 (Dolomanov et al., 2009)'
_computing_structure_refinement 'ShelXL (Sheldrick, 2015)'
_computing_structure_solution 'ShelXS (Sheldrick, 2008)'
_diffrn_ambient_environment N~2~
_diffrn_ambient_temperature 110.00(10)
_diffrn_detector 'CCD plate'
_diffrn_detector_area_resol_mean 16.1450
_diffrn_detector_type Eos
_diffrn_measured_fraction_theta_full 0.999
_diffrn_measured_fraction_theta_max 0.999
_diffrn_measurement_details
;
List of Runs (angles in degrees, time in seconds):

  # Type    Start    End  Width  t~exp~   \w     \q     \k     \f   Frames
#--------------------------------------------------------------------------
  1  \w    -12.00  71.00   1.00    4.00    --   54.00 -37.00  90.00   83
  2  \w     37.00 130.00   1.00    8.00    --  108.00 -37.00  30.00   93
  3  \w     89.00 115.00   1.00    8.00    --  108.00-111.00 -30.00   26
  4  \w     60.00  87.00   1.00    4.00    --   54.00-126.00-127.00   27
  5  \w     38.00  75.00   1.00    8.00    --  108.00-111.00 -30.00   37
  6  \w     56.00  84.00   1.00    8.00    --  108.00-111.00  30.00   28
  7  \w     39.00 114.00   1.00    8.00    --  108.00 -50.00 -60.00   75
  8  \w    110.00 178.00   1.00    8.00    --  108.00 -12.00-150.00   68
  9  \w    139.00 176.00   1.00    8.00    --  108.00 111.00  30.00   37
 10  \w    134.00 173.00   1.00    8.00    --  108.00 111.00  90.00   39
 11  \w    111.00 138.00   1.00    8.00    --  108.00 178.00 150.00   27
 12  \w     58.00 103.00   1.00    8.00    --  108.00 178.00 150.00   45
 13  \w     56.00  90.00   1.00    4.00    --   54.00  57.00 -30.00   34
 14  \w     71.00 124.00   1.00    4.00    --   54.00  77.00-120.00   53
 15  \w     75.00 123.00   1.00    4.00    --   54.00  57.00-150.00   48
 16  \w     33.00  86.00   1.00    4.00    --   54.00  77.00-180.00   53
 17  \w     35.00 102.00   1.00    8.00    --  108.00 -12.00-150.00   67
 18  \w     47.00 113.00   1.00    8.00    --  108.00-111.00-180.00   66
 19  \w     -1.00  27.00   1.00    1.00    --    0.00 -77.00-150.00   28
 20  \w      1.00  94.00   1.00    4.00    --   54.00 -99.00 -60.00   93
 21  \w     23.00  72.00   1.00    4.00    --   54.00-125.00 120.00   49
 22  \w     48.00 113.00   1.00    8.00    --  108.00 -63.00 150.00   65
 23  \w     47.00  88.00   1.00    8.00    --  108.00-111.00 120.00   41
 24  \w     37.00 139.00   1.00    8.00    --  108.00 -25.00 120.00  102
 25  \w     -2.00  41.00   1.00    1.00    --    0.00  57.00-150.00   43
 26  \w    -55.00 -28.00   1.00    1.00    --    0.00 -77.00-150.00   27
;
_diffrn_measurement_device 'four-circle diffractometer'
_diffrn_measurement_device_type 'SuperNova, Dual, Cu at zero, Eos'
_diffrn_measurement_method '\w scans'
_diffrn_orient_matrix_type 'CrysAlisPro convention (1999,Acta A55,543-557)'
_diffrn_orient_matrix_UB_11 0.0182580000
_diffrn_orient_matrix_UB_12 0.2965307000
_diffrn_orient_matrix_UB_13 -0.0016487000
_diffrn_orient_matrix_UB_21 0.0052162000
_diffrn_orient_matrix_UB_22 0.0069527000
_diffrn_orient_matrix_UB_23 0.0845747000
_diffrn_orient_matrix_UB_31 0.2592185000
_diffrn_orient_matrix_UB_32 -0.0208637000
_diffrn_orient_matrix_UB_33 0.0054419000
_diffrn_radiation_monochromator mirror
_diffrn_radiation_probe x-ray
_diffrn_radiation_type CuK\a
_diffrn_radiation_wavelength 1.54184
_diffrn_reflns_av_R_equivalents 0.0269
_diffrn_reflns_av_unetI/netI 0.0411
_diffrn_reflns_Laue_measured_fraction_full 0.999
_diffrn_reflns_Laue_measured_fraction_max 0.999
_diffrn_reflns_limit_h_max 7
_diffrn_reflns_limit_h_min -4
_diffrn_reflns_limit_k_max 6
_diffrn_reflns_limit_k_min -6
_diffrn_reflns_limit_l_max 21
_diffrn_reflns_limit_l_min -21
_diffrn_reflns_number 3274
_diffrn_reflns_point_group_measured_fraction_full 0.995
_diffrn_reflns_point_group_measured_fraction_max 0.995
_diffrn_reflns_theta_full 67.075
_diffrn_reflns_theta_max 67.075
_diffrn_reflns_theta_min 4.864
_diffrn_source 'micro-focus sealed X-ray tube'
_diffrn_source_type 'SuperNova (Cu) X-ray Source'
_exptl_absorpt_coefficient_mu 2.974
_exptl_absorpt_correction_T_max 1.000
_exptl_absorpt_correction_T_min 0.665
_exptl_absorpt_correction_type gaussian
_exptl_absorpt_process_details
;
CrysAlisPro 1.171.38.46 (Rigaku Oxford Diffraction, 2015)
Numerical absorption correction based on gaussian integration over
            a multifaceted crystal model
Empirical absorption correction using spherical harmonics,
 implemented in SCALE3 ABSPACK scaling algorithm.
;
_exptl_crystal_colour 'clear colourless'
_exptl_crystal_colour_lustre clear
_exptl_crystal_colour_primary colourless
_exptl_crystal_density_diffrn 1.487
_exptl_crystal_description plate
_exptl_crystal_F_000 260
_exptl_crystal_recrystallization_method 'Re-crystallisation from solvent: Methanol'
_exptl_crystal_size_max 0.152
_exptl_crystal_size_mid 0.069
_exptl_crystal_size_min 0.019
_refine_diff_density_max 0.248
_refine_diff_density_min -0.216
_refine_diff_density_rms 0.046
_refine_ls_abs_structure_details
;
 Flack x determined using 800 quotients [(I+)-(I-)]/[(I+)+(I-)]
 (Parsons, Flack and Wagner, Acta Cryst. B69 (2013) 249-259).
;
_refine_ls_abs_structure_Flack -0.03(2)
_refine_ls_extinction_method none
_refine_ls_goodness_of_fit_ref 1.038
_refine_ls_hydrogen_treatment constr
_refine_ls_matrix_type full
_refine_ls_number_parameters 154
_refine_ls_number_reflns 1995
_refine_ls_number_restraints 1
_refine_ls_restrained_S_all 1.038
_refine_ls_R_factor_all 0.0371
_refine_ls_R_factor_gt 0.0358
_refine_ls_shift/su_max 0.000
_refine_ls_shift/su_mean 0.000
_refine_ls_structure_factor_coef Fsqd
_refine_ls_weighting_details 'w=1/[\s^2^(Fo^2^)+(0.0569P)^2^+0.1061P] where P=(Fo^2^+2Fc^2^)/3'
_refine_ls_weighting_scheme calc
_refine_ls_wR_factor_gt 0.0920
_refine_ls_wR_factor_ref 0.0934
_reflns_Friedel_coverage 0.776
_reflns_Friedel_fraction_full 0.989
_reflns_Friedel_fraction_max 0.989
_reflns_number_gt 1929
_reflns_number_total 1995
_reflns_threshold_expression 'I > 2\s(I)'
_cod_data_source_file c8gc01227j2.cif
_cod_data_source_block jhc1705
_cod_depositor_comments 'Adding full bibliography for 7230738--7230745.cif.'
_cod_database_code 7230744
_shelx_shelxl_version_number 2014/7
_chemical_oxdiff_formula 'C13 H11 Cl O3'
_chemical_oxdiff_usercomment 'Liam Hughs lmh4-Cl'
_shelx_space_group_comment
;
The symmetry employed for this shelxl refinement is uniquely defined
by the following loop, which should always be used as a source of
symmetry information in preference to the above space-group names.
They are only intended as comments.
;
_reflns_odcompleteness_completeness 99.91
_reflns_odcompleteness_iscentric 1
_reflns_odcompleteness_theta 66.97
_olex2_refinement_description
;
1. Fixed Uiso
 At 1.2 times of:
  All C(H) groups, All C(H,H) groups
2.a Ternary CH refined with riding coordinates:
 C2(H2), C4(H4)
2.b Secondary CH2 refined with riding coordinates:
 C3(H3A,H3B), C5(H5A,H5B)
2.c Aromatic/amide H refined with riding coordinates:
 C7(H7), C9(H9), C10(H10), C12(H12), C13(H13)
;
_olex2_date_sample_data_collection 2017-04-21
_olex2_date_sample_submission 2017-04-05
_olex2_exptl_crystal_mounting_method 'oil on 75 micrometre micromount'
_olex2_submission_original_sample_id lmh4-Cl
_olex2_submission_special_instructions 'No special instructions were received'
_oxdiff_exptl_absorpt_empirical_details
;
Empirical correction (ABSPACK) includes:
- Absorption correction using spherical harmonics
- Frame scaling
;
_oxdiff_exptl_absorpt_empirical_full_max 1.229
_oxdiff_exptl_absorpt_empirical_full_min 0.840

loop_
_space_group_symop_operation_xyz
'x, y, z'
'-x, y+1/2, -z'

loop_
_atom_site_label
_atom_site_type_symbol
_atom_site_fract_x
_atom_site_fract_y
_atom_site_fract_z
_atom_site_U_iso_or_equiv
_atom_site_adp_type
_atom_site_occupancy
_atom_site_site_symmetry_order
_atom_site_calc_flag
_atom_site_refinement_flags_posn
C1 C -0.4939(5) -1.3801(7) -0.18041(19) 0.0174(7) Uani 1 1 d .
C2 C -0.4077(6) -1.4991(7) -0.10686(19) 0.0204(7) Uani 1 1 d .
H2 H -0.4879 -1.6602 -0.0982 0.025 Uiso 1 1 calc R
C3 C -0.2300(5) -1.1834(8) -0.03602(17) 0.0204(6) Uani 1 1 d .
H3A H -0.1624 -1.2265 0.0126 0.024 Uiso 1 1 calc R
H3B H -0.2495 -0.9978 -0.0395 0.024 Uiso 1 1 calc R
C4 C -0.0864(5) -1.2821(7) -0.0952(2) 0.0188(7) Uani 1 1 d .
H4 H 0.0733 -1.2851 -0.0770 0.023 Uiso 1 1 calc R
C5 C -0.1179(5) -1.1364(6) -0.16801(18) 0.0182(7) Uani 1 1 d .
H5A H -0.0931 -0.9539 -0.1586 0.022 Uiso 1 1 calc R
H5B H -0.0046 -1.1945 -0.1996 0.022 Uiso 1 1 calc R
C6 C -0.3496(5) -1.1721(7) -0.20824(17) 0.0166(6) Uani 1 1 d .
C7 C -0.4353(5) -1.0437(7) -0.26792(19) 0.0194(7) Uani 1 1 d .
H7 H -0.5797 -1.0957 -0.2852 0.023 Uiso 1 1 calc R
C8 C -0.3423(5) -0.8365(7) -0.31068(19) 0.0183(7) Uani 1 1 d .
C9 C -0.1250(5) -0.7286(7) -0.29749(18) 0.0203(7) Uani 1 1 d .
H9 H -0.0291 -0.7904 -0.2586 0.024 Uiso 1 1 calc R
C10 C -0.0520(6) -0.5339(7) -0.3410(2) 0.0208(7) Uani 1 1 d .
H10 H 0.0919 -0.4651 -0.3314 0.025 Uiso 1 1 calc R
C11 C -0.1935(6) -0.4408(7) -0.39903(19) 0.0198(7) Uani 1 1 d .
C12 C -0.4079(6) -0.5417(8) -0.41462(19) 0.0223(7) Uani 1 1 d .
H12 H -0.5019 -0.4786 -0.4538 0.027 Uiso 1 1 calc R
C13 C -0.4798(6) -0.7384(7) -0.37074(19) 0.0214(8) Uani 1 1 d .
H13 H -0.6231 -0.8076 -0.3813 0.026 Uiso 1 1 calc R
Cl1 Cl -0.09781(13) -0.19285(16) -0.45294(4) 0.0233(2) Uani 1 1 d .
O1 O -0.6729(4) -1.4542(5) -0.21043(14) 0.0236(6) Uani 1 1 d .
O2 O -0.4428(4) -1.3155(5) -0.05136(14) 0.0229(6) Uani 1 1 d .
O3 O -0.1728(4) -1.5425(4) -0.10474(14) 0.0203(5) Uani 1 1 d .

loop_
_atom_site_aniso_label
_atom_site_aniso_U_11
_atom_site_aniso_U_22
_atom_site_aniso_U_33
_atom_site_aniso_U_23
_atom_site_aniso_U_13
_atom_site_aniso_U_12
C1 0.0127(15) 0.0153(16) 0.0242(17) -0.0047(14) 0.0015(13) 0.0030(13)
C2 0.0156(16) 0.0188(17) 0.0267(18) 0.0019(14) 0.0000(13) 0.0011(13)
C3 0.0212(15) 0.0181(15) 0.0212(15) 0.0003(16) -0.0023(12) -0.0012(15)
C4 0.0147(15) 0.0165(15) 0.0242(17) -0.0014(13) -0.0042(13) 0.0015(12)
C5 0.0137(15) 0.0193(18) 0.0209(16) -0.0003(13) -0.0021(12) 0.0009(12)
C6 0.0130(13) 0.0164(15) 0.0202(14) -0.0046(15) 0.0006(11) 0.0022(13)
C7 0.0121(15) 0.0226(17) 0.0233(17) -0.0040(14) 0.0008(12) 0.0012(13)
C8 0.0145(15) 0.0205(17) 0.0199(16) -0.0027(13) 0.0009(12) 0.0035(13)
C9 0.0159(15) 0.027(2) 0.0180(15) -0.0018(15) -0.0015(12) 0.0014(14)
C10 0.0170(16) 0.0233(18) 0.0216(16) -0.0039(14) -0.0006(13) 0.0019(14)
C11 0.0216(18) 0.0183(17) 0.0197(16) -0.0045(14) 0.0034(13) 0.0025(14)
C12 0.0184(16) 0.0266(19) 0.0210(17) 0.0002(14) -0.0039(13) 0.0049(15)
C13 0.0136(14) 0.025(2) 0.0247(17) -0.0038(14) -0.0039(12) 0.0012(13)
Cl1 0.0243(4) 0.0217(4) 0.0241(4) 0.0021(3) 0.0026(3) 0.0008(3)
O1 0.0149(12) 0.0267(14) 0.0283(13) -0.0006(11) -0.0030(10) -0.0020(10)
O2 0.0192(11) 0.0254(13) 0.0246(13) -0.0029(10) 0.0041(10) -0.0024(10)
O3 0.0161(11) 0.0148(12) 0.0292(13) -0.0001(10) -0.0024(9) 0.0009(9)

loop_
_atom_type_symbol
_atom_type_description
_atom_type_scat_dispersion_real
_atom_type_scat_dispersion_imag
_atom_type_scat_source
C C 0.0181 0.0091 'International Tables Vol C Tables 4.2.6.8 and 6.1.1.4'
H H 0.0000 0.0000 'International Tables Vol C Tables 4.2.6.8 and 6.1.1.4'
O O 0.0492 0.0322 'International Tables Vol C Tables 4.2.6.8 and 6.1.1.4'
Cl Cl 0.3639 0.7018 'International Tables Vol C Tables 4.2.6.8 and 6.1.1.4'

loop_
_exptl_crystal_face_index_h
_exptl_crystal_face_index_k
_exptl_crystal_face_index_l
_exptl_crystal_face_perp_dist
0 0 1 0.0094
0 0 -1 0.0094
1 0 0 0.0346
-1 0 0 0.0346
0 -1 0 0.0760
0 1 0 0.0760
-1 1 0 0.0664
-1 -1 0 0.0686

loop_
_geom_angle_atom_site_label_1
_geom_angle_atom_site_label_2
_geom_angle_atom_site_label_3
_geom_angle
C6 C1 C2 115.5(3)
O1 C1 C2 119.1(3)
O1 C1 C6 125.5(3)
C1 C2 H2 110.7
O2 C2 C1 107.4(3)
O2 C2 H2 110.7
O3 C2 C1 110.4(3)
O3 C2 H2 110.7
O3 C2 O2 106.9(3)
H3A C3 H3B 109.0
C4 C3 H3A 111.0
C4 C3 H3B 111.0
O2 C3 H3A 111.0
O2 C3 H3B 111.0
O2 C3 C4 103.7(3)
C3 C4 H4 110.5
C3 C4 C5 114.6(3)
C5 C4 H4 110.5
O3 C4 C3 100.6(3)
O3 C4 H4 110.5
O3 C4 C5 109.8(3)
C4 C5 H5A 108.8
C4 C5 H5B 108.8
H5A C5 H5B 107.7
C6 C5 C4 113.7(3)
C6 C5 H5A 108.8
C6 C5 H5B 108.8
C1 C6 C5 116.6(3)
C7 C6 C1 116.4(3)
C7 C6 C5 127.0(3)
C6 C7 H7 114.3
C6 C7 C8 131.5(3)
C8 C7 H7 114.3
C9 C8 C7 125.6(3)
C13 C8 C7 117.4(3)
C13 C8 C9 117.1(3)
C8 C9 H9 119.3
C10 C9 C8 121.4(3)
C10 C9 H9 119.3
C9 C10 H10 120.1
C9 C10 C11 119.7(3)
C11 C10 H10 120.1
C10 C11 C12 121.1(3)
C10 C11 Cl1 118.9(3)
C12 C11 Cl1 120.0(3)
C11 C12 H12 120.6
C13 C12 C11 118.8(3)
C13 C12 H12 120.6
C8 C13 H13 119.0
C12 C13 C8 121.9(3)
C12 C13 H13 119.0
C2 O2 C3 106.1(3)
C2 O3 C4 101.2(2)

loop_
_geom_bond_atom_site_label_1
_geom_bond_atom_site_label_2
_geom_bond_distance
C1 C2 1.527(5)
C1 C6 1.492(5)
C1 O1 1.218(4)
C2 H2 0.9800
C2 O2 1.417(4)
C2 O3 1.412(4)
C3 H3A 0.9700
C3 H3B 0.9700
C3 C4 1.519(5)
C3 O2 1.445(4)
C4 H4 0.9800
C4 C5 1.526(5)
C4 O3 1.449(4)
C5 H5A 0.9700
C5 H5B 0.9700
C5 C6 1.518(4)
C6 C7 1.340(5)
C7 H7 0.9300
C7 C8 1.462(5)
C8 C9 1.410(5)
C8 C13 1.407(5)
C9 H9 0.9300
C9 C10 1.376(5)
C10 H10 0.9300
C10 C11 1.384(5)
C11 C12 1.386(5)
C11 Cl1 1.741(4)
C12 H12 0.9300
C12 C13 1.385(5)
C13 H13 0.9300

loop_
_geom_torsion_atom_site_label_1
_geom_torsion_atom_site_label_2
_geom_torsion_atom_site_label_3
_geom_torsion_atom_site_label_4
_geom_torsion
C1 C2 O2 C3 -97.6(3)
C1 C2 O3 C4 74.3(3)
C1 C6 C7 C8 -178.4(3)
C2 C1 C6 C5 10.4(4)
C2 C1 C6 C7 -172.2(3)
C3 C4 C5 C6 -67.1(4)
C3 C4 O3 C2 44.9(3)
C4 C3 O2 C2 8.0(3)
C4 C5 C6 C1 -12.1(4)
C4 C5 C6 C7 170.8(3)
C5 C4 O3 C2 -76.3(3)
C5 C6 C7 C8 -1.3(6)
C6 C1 C2 O2 73.3(3)
C6 C1 C2 O3 -42.8(4)
C6 C7 C8 C9 2.1(6)
C6 C7 C8 C13 -178.8(4)
C7 C8 C9 C10 179.8(3)
C7 C8 C13 C12 179.8(3)
C8 C9 C10 C11 0.0(5)
C9 C8 C13 C12 -1.0(5)
C9 C10 C11 C12 -0.5(5)
C9 C10 C11 Cl1 179.6(3)
C10 C11 C12 C13 0.2(5)
C11 C12 C13 C8 0.5(5)
C13 C8 C9 C10 0.7(5)
Cl1 C11 C12 C13 -179.9(3)
O1 C1 C2 O2 -104.8(4)
O1 C1 C2 O3 139.0(3)
O1 C1 C6 C5 -171.6(3)
O1 C1 C6 C7 5.8(5)
O2 C2 O3 C4 -42.1(3)
O2 C3 C4 C5 85.1(3)
O2 C3 C4 O3 -32.7(3)
O3 C2 O2 C3 20.8(4)
O3 C4 C5 C6 45.3(4)

loop_
_exptl_oxdiff_crystal_face_indexfrac_h
_exptl_oxdiff_crystal_face_indexfrac_k
_exptl_oxdiff_crystal_face_indexfrac_l
_exptl_oxdiff_crystal_face_x
_exptl_oxdiff_crystal_face_y
_exptl_oxdiff_crystal_face_z
0.0003 -0.0000 0.9989 -0.0017 0.0845 0.0055
-0.0003 0.0000 -0.9989 0.0017 -0.0845 -0.0055
1.0004 -0.0003 -0.0004 0.0182 0.0052 0.2593
-1.0004 0.0003 0.0004 -0.0182 -0.0052 -0.2593
-0.0009 -1.0005 -0.0006 -0.2967 -0.0070 0.0206
0.0009 1.0005 0.0006 0.2967 0.0070 -0.0206
-0.9996 1.0008 0.0011 0.2785 0.0018 -0.2800
-1.0013 -1.0002 -0.0002 -0.3149 -0.0122 -0.2387
